data_9008593
loop_
_publ_author_name
'Wyckoff, R. W. G.'

_publ_section_title
;
 Second edition. Interscience Publishers, New York, New York
 Sample at T = 113 K
;
_journal_name_full 'Crystal Structures'
_journal_page_first 7
_journal_page_last 83
_journal_volume 1
_journal_year 1963
_chemical_formula_sum Cl2
_chemical_name_common Chlorine
_space_group_IT_number 64
_space_group_name_Hall '-B 2ab 2'
_space_group_name_H-M_alt 'B m e b'
_symmetry_space_group_name_Hall '-B 2ab 2'
_symmetry_space_group_name_H-M 'B m e b'
_cell_angle_alpha 90
_cell_angle_beta 90
_cell_angle_gamma 90
_cell_length_a 6.24
_cell_length_b 8.26
_cell_length_c 4.48
_cell_formula_units_Z 4
_cell_volume 230.910
_diffrn_ambient_temperature 113
_exptl_crystal_density_diffrn 2.040
_cod_original_sg_symbol_H-M 'B m a b'
_cod_database_code 9008593

loop_
_symmetry_equiv_pos_as_xyz
x,y,z
1/2+x,y,1/2+z
x,1/2+y,1/2-z
1/2+x,1/2+y,-z
-x,1/2-y,1/2+z
1/2-x,1/2-y,+z
-x,y,z
1/2-x,y,1/2+z
x,-y,-z
1/2+x,-y,1/2-z
x,1/2-y,1/2+z
1/2+x,1/2-y,+z
-x,1/2+y,1/2-z
1/2-x,1/2+y,-z
-x,-y,-z
1/2-x,-y,1/2-z

loop_
_atom_site_label
_atom_site_fract_x
_atom_site_fract_y
_atom_site_fract_z
Cl 0.00000 0.10000 0.13000

loop_
_cod_related_entry_id
_cod_related_entry_database
_cod_related_entry_code
1 ChemSpider 22933

_database_code_amcsd 0011271
